data_1532703
loop_
_publ_author_name
'Bramnik, K.G.'
'Muessig, E.'
'Ehrenberg, H.'

_publ_section_title
;
 Preparation, crystal structure and magnetic studies of Na3 Fe2 Mo5 O16, a
 new oxide containing Mo3 O13 clusters
;
_journal_name_full 'Journal of Solid State Chemistry'
_journal_page_first 192
_journal_page_last 197
_journal_volume 176
_journal_year 2003
_chemical_formula_sum 'Fe2 Mo5 Na3 O16'
_chemical_name_systematic 'Na3 Fe2 Mo5 O16'
_space_group_IT_number 164
_symmetry_space_group_name_Hall '-P 3 2"'
_symmetry_space_group_name_H-M 'P -3 m 1'
_cell_angle_alpha 90
_cell_angle_beta 90
_cell_angle_gamma 120
_cell_formula_units_Z 2
_cell_length_a 5.7366
_cell_length_b 5.7366
_cell_length_c 22.038
_cell_volume 628.076
_citation_journal_id_ASTM JSSCBI
_cod_data_source_file Bramnik_JSSCBI_2003_229.cif
_cod_data_source_block Fe2Mo5Na3O16
_cod_original_cell_volume 628.0756
_cod_database_code 1532703

loop_
_symmetry_equiv_pos_as_xyz
x,y,z
-y,x-y,z
-x+y,-x,z
y,x,-z
-x,-x+y,-z
x-y,-y,-z
-x,-y,-z
y,-x+y,-z
x-y,x,-z
-y,-x,z
x,x-y,z
-x+y,y,z

loop_
_atom_site_label
_atom_site_type_symbol
_atom_site_fract_x
_atom_site_fract_y
_atom_site_fract_z
_atom_site_occupancy
_atom_site_U_iso_or_equiv
Na3 Na+1 0.6667 0.3333 0.3871 1 0.0
Mo2 Mo+6 0.6667 0.3333 0.06459 1 0.0
O5 O-2 0.6667 0.3333 0.9861 1 0.0
O8 O-2 0.8362 0.1638 0.0891 1 0.0
O7 O-2 0.8417 0.1583 0.5853 1 0.0
Fe1 Fe+3 0 0 0.648 1 0.0
Na1 Na+1 0 0 0 1 0.0
O6 O-2 0.6667 0.3333 0.2097 1 0.0
Mo3 Mo+3 0.4825 0.965 0.25603 1 0.0
O2 O-2 0.6667 0.3333 0.6801 1 0.0
Mo1 Mo+6 0.6667 0.3333 0.5678 1 0.0
O3 O-2 0.6662 0.8331 0.6953 1 0.0
Fe2 Fe+3 0 0 0.1486 1 0.0
Na4 Na+1 0.6667 0.3333 0.8837 1 0.0
O4 O-2 0.3364 0.1682 0.7992 1 0.0
Na2 Na+1 0 0 0.5 1 0.0
O1 O-2 0.6667 0.3333 0.49 1 0.0
